data_7000117
loop_
_publ_author_name
'Osako, Takao'
'Terada, Shohei'
'Tosha, Takehiko'
'Nagatomo, Shigenori'
'Furutachi, Hideki'
'Fujinami, Shuhei'
'Kitagawa, Teizo'
'Suzuki, Masatatsu'
'Itoh, Shinobu'

_publ_section_title
;
 Structure and dioxygen-reactivity of copper(I) complexes supported by
 bis(6-methylpyridin-2-ylmethyl)amine tridentate ligands.
;
_journal_issue 21
_journal_name_full 'Dalton transactions (Cambridge, England : 2003)'
_journal_page_first 3514
_journal_page_last 3521
_journal_paper_doi 10.1039/b500202h
_journal_year 2005
_chemical_formula_moiety ' C21 H23 Cu N3 O, Cl O4'
_chemical_formula_sum 'C22 H23 Cl Cu N3 O5'
_chemical_formula_weight 508.43
_space_group_IT_number 2
_symmetry_cell_setting triclinic
_symmetry_Int_Tables_number 2
_symmetry_space_group_name_Hall '-P 1'
_symmetry_space_group_name_H-M 'P -1'
_cell_angle_alpha 88.88(1)
_cell_angle_beta 109.24(1)
_cell_angle_gamma 91.35(1)
_cell_formula_units_Z 4
_cell_length_a 11.159(2)
_cell_length_b 17.147(2)
_cell_length_c 12.387(2)
_cell_measurement_reflns_used 422
_cell_measurement_temperature 153.2
_cell_volume 2237.0(6)
_computing_data_reduction 'teXsan Ver. 1.11'
_computing_publication_material 'teXsan Ver. 1.11'
_computing_structure_refinement 'teXsan Ver. 1.10'
_computing_structure_solution SIR92
_diffrn_measured_fraction_theta_full 0.8377
_diffrn_measured_fraction_theta_max 0.8377
_diffrn_radiation_type 'Mo K\a'
_diffrn_radiation_wavelength 0.7107
_diffrn_reflns_limit_h_max 13
_diffrn_reflns_limit_h_min 0
_diffrn_reflns_limit_k_max 20
_diffrn_reflns_limit_k_min -20
_diffrn_reflns_limit_l_max 14
_diffrn_reflns_limit_l_min -15
_diffrn_reflns_number 7193
_diffrn_reflns_theta_full 25.78
_diffrn_reflns_theta_max 25.78
_exptl_absorpt_coefficient_mu 1.135
_exptl_absorpt_correction_type none
_exptl_crystal_colour colorless
_exptl_crystal_density_diffrn 1.510
_exptl_crystal_density_method 'not measured'
_exptl_crystal_description prism
_exptl_crystal_F_000 1048.00
_exptl_crystal_size_max 0.40
_exptl_crystal_size_mid 0.25
_exptl_crystal_size_min 0.25
_refine_diff_density_max 0.69
_refine_diff_density_min -0.89
_refine_ls_extinction_method none
_refine_ls_goodness_of_fit_ref 1.393
_refine_ls_hydrogen_treatment noref
_refine_ls_number_parameters 577
_refine_ls_number_reflns 6582
_refine_ls_R_factor_gt 0.0443
_refine_ls_shift/su_max 0.0065
_refine_ls_structure_factor_coef F
_refine_ls_weighting_details 'w = 1/[\s^2^(Fo) + 0.00240|Fo|^2^]'
_refine_ls_weighting_scheme calc
_refine_ls_wR_factor_ref 0.0729
_reflns_number_gt 6582
_reflns_number_total 7193
_reflns_threshold_expression F^2^>3.0\s(F^2^)
_cod_data_source_file b500202h.txt
_cod_data_source_block 2BnCO
_cod_original_sg_symbol_H-M 'P -1 '
_cod_original_formula_sum 'C22 H23 Cl Cu N3 O5 '
_cod_database_code 7000117

loop_
_symmetry_equiv_pos_as_xyz
x,y,z
-x,-y,-z

loop_
_atom_site_label
_atom_site_type_symbol
_atom_site_fract_x
_atom_site_fract_y
_atom_site_fract_z
_atom_site_U_iso_or_equiv
_atom_site_adp_type
_atom_site_occupancy
_atom_site_calc_flag
_atom_site_refinement_flags
_atom_site_disorder_assembly
_atom_site_disorder_group
Cu1 Cu 0.17152(3) 0.13779(2) 0.17641(3) 0.0225(1) Uani 1.00 d . . .
Cu2 Cu 0.55664(4) 0.29660(2) 0.63448(3) 0.0267(1) Uani 1.00 d . . .
O1 O 0.1633(3) -0.0072(1) 0.0540(2) 0.0429(7) Uani 1.00 d . . .
O2 O 0.5826(3) 0.1445(2) 0.5433(3) 0.0529(8) Uani 1.00 d . . .
N1 N 0.0275(2) 0.2227(1) 0.1467(2) 0.0216(6) Uani 1.00 d . . .
N2 N 0.1933(2) 0.1553(1) 0.3445(2) 0.0224(6) Uani 1.00 d . . .
N3 N 0.2630(2) 0.2315(1) 0.1287(2) 0.0245(6) Uani 1.00 d . . .
N4 N 0.5107(2) 0.3242(1) 0.7825(2) 0.0261(6) Uani 1.00 d . . .
N5 N 0.7108(2) 0.3689(1) 0.7057(2) 0.0256(6) Uani 1.00 d . . .
N6 N 0.4020(3) 0.3650(2) 0.5604(2) 0.0312(7) Uani 1.00 d . . .
C1 C 0.0660(3) 0.2670(2) 0.2561(3) 0.0259(7) Uani 1.00 d . . .
C2 C 0.1234(3) 0.2147(2) 0.3596(2) 0.0231(7) Uani 1.00 d . . .
C3 C 0.1083(3) 0.2295(2) 0.4629(3) 0.0305(8) Uani 1.00 d . . .
C4 C 0.1699(3) 0.1824(2) 0.5565(3) 0.0345(9) Uani 1.00 d . . .
C5 C 0.2436(3) 0.1231(2) 0.5430(3) 0.0339(8) Uani 1.00 d . . .
C6 C 0.2516(3) 0.1084(2) 0.4355(3) 0.0276(7) Uani 1.00 d . . .
C7 C 0.3216(3) 0.0409(2) 0.4148(3) 0.0372(9) Uani 1.00 d . . .
C8 C 0.0450(3) 0.2738(2) 0.0543(3) 0.0269(7) Uani 1.00 d . . .
C9 C 0.1837(3) 0.2876(2) 0.0730(2) 0.0265(7) Uani 1.00 d . . .
C10 C 0.2287(4) 0.3561(2) 0.0358(3) 0.0331(8) Uani 1.00 d . . .
C11 C 0.3575(4) 0.3664(2) 0.0589(3) 0.0398(10) Uani 1.00 d . . .
C12 C 0.4384(3) 0.3090(2) 0.1185(3) 0.0348(9) Uani 1.00 d . . .
C13 C 0.3891(3) 0.2416(2) 0.1509(3) 0.0296(8) Uani 1.00 d . . .
C14 C 0.4695(3) 0.1755(2) 0.2091(4) 0.047(1) Uani 1.00 d . . .
C15 C -0.1072(3) 0.1949(2) 0.1132(3) 0.0289(8) Uani 1.00 d . . .
C16 C -0.1315(3) 0.1491(2) 0.2096(3) 0.0258(7) Uani 1.00 d . . .
C17 C -0.0912(3) 0.0720(2) 0.2328(3) 0.0290(8) Uani 1.00 d . . .
C18 C -0.0980(3) 0.0337(2) 0.3306(3) 0.0366(9) Uani 1.00 d . . .
C19 C -0.1468(3) 0.0707(2) 0.4040(3) 0.0374(9) Uani 1.00 d . . .
C20 C -0.1923(3) 0.1459(2) 0.3794(3) 0.0358(9) Uani 1.00 d . . .
C21 C -0.1850(3) 0.1845(2) 0.2824(3) 0.0328(8) Uani 1.00 d . . .
C22 C 0.1638(3) 0.0471(2) 0.1024(3) 0.0259(7) Uani 1.00 d . . .
C23 C 0.5757(3) 0.4012(2) 0.8155(3) 0.0276(8) Uani 1.00 d . . .
C24 C 0.7041(3) 0.4034(2) 0.8004(3) 0.0250(7) Uani 1.00 d . . .
C25 C 0.8058(3) 0.4429(2) 0.8751(3) 0.0299(8) Uani 1.00 d . . .
C26 C 0.9182(3) 0.4482(2) 0.8499(3) 0.0330(8) Uani 1.00 d . . .
C27 C 0.9261(3) 0.4128(2) 0.7547(3) 0.0315(8) Uani 1.00 d . . .
C28 C 0.8208(3) 0.3731(2) 0.6829(3) 0.0292(8) Uani 1.00 d . . .
C29 C 0.8246(4) 0.3354(2) 0.5760(3) 0.0388(10) Uani 1.00 d . . .
C30 C 0.3715(3) 0.3343(2) 0.7419(3) 0.0312(8) Uani 1.00 d . . .
C31 C 0.3275(3) 0.3734(2) 0.6250(3) 0.0302(8) Uani 1.00 d . . .
C32 C 0.2152(3) 0.4136(2) 0.5862(3) 0.0358(9) Uani 1.00 d . . .
C33 C 0.1758(4) 0.4432(2) 0.4764(3) 0.0437(10) Uani 1.00 d . . .
C34 C 0.2520(4) 0.4352(2) 0.4104(3) 0.0411(9) Uani 1.00 d . . .
C35 C 0.3654(4) 0.3963(2) 0.4532(3) 0.0379(9) Uani 1.00 d . . .
C36 C 0.4549(5) 0.3877(3) 0.3872(3) 0.059(1) Uani 1.00 d . . .
C37 C 0.5529(3) 0.2706(2) 0.8833(3) 0.0317(8) Uani 1.00 d . . .
C38 C 0.5001(3) 0.1888(2) 0.8640(3) 0.0301(8) Uani 1.00 d . . .
C39 C 0.5668(3) 0.1304(2) 0.8332(3) 0.0378(9) Uani 1.00 d . . .
C40 C 0.5208(4) 0.0548(2) 0.8191(3) 0.0414(10) Uani 1.00 d . . .
C41 C 0.4064(4) 0.0345(2) 0.8363(3) 0.0410(10) Uani 1.00 d . . .
C42 C 0.3390(3) 0.0925(2) 0.8666(3) 0.0392(9) Uani 1.00 d . . .
C43 C 0.3856(3) 0.1686(2) 0.8809(3) 0.0325(8) Uani 1.00 d . . .
C44 C 0.5725(3) 0.2023(2) 0.5798(3) 0.0324(8) Uani 1.00 d . . .
Cl1 Cl -0.24116(8) 0.43676(4) 0.19796(7) 0.0308(2) Uani 1.00 d . . .
Cl2 Cl 0.95635(8) 0.16567(5) 0.77442(7) 0.0353(2) Uani 1.00 d . . .
O3 O -0.2179(4) 0.5075(2) 0.1451(3) 0.070(1) Uani 1.00 d . . .
O4 O -0.1321(4) 0.4223(2) 0.2964(3) 0.088(1) Uani 1.00 d . . .
O5 O -0.3458(4) 0.4450(2) 0.2357(4) 0.092(1) Uani 1.00 d . . .
O6 O -0.2612(3) 0.3732(2) 0.1197(2) 0.0489(8) Uani 1.00 d . . .
O7 O 0.9127(4) 0.1297(2) 0.6661(3) 0.077(1) Uani 1.00 d . . .
O8 O 0.8526(3) 0.2004(2) 0.7992(2) 0.0472(8) Uani 1.00 d . . .
O9 O 1.0467(3) 0.2261(2) 0.7721(3) 0.0598(10) Uani 1.00 d . . .
O10 O 1.0188(3) 0.1117(2) 0.8627(3) 0.067(1) Uani 1.00 d . . .
H1 H 0.1270 0.3061 0.2536 0.0311 Uiso 1.00 calc . . .
H2 H -0.0067 0.2911 0.2634 0.0311 Uiso 1.00 calc . . .
H3 H 0.0569 0.2710 0.4703 0.0366 Uiso 1.00 calc . . .
H4 H 0.1609 0.1913 0.6289 0.0414 Uiso 1.00 calc . . .
H5 H 0.2892 0.0920 0.6070 0.0407 Uiso 1.00 calc . . .
H6 H 0.3592 0.0133 0.4846 0.0447 Uiso 1.00 calc . . .
H7 H 0.3861 0.0591 0.3855 0.0447 Uiso 1.00 calc . . .
H8 H 0.2645 0.0072 0.3610 0.0447 Uiso 1.00 calc . . .
H9 H 0.0058 0.3224 0.0542 0.0322 Uiso 1.00 calc . . .
H10 H 0.0067 0.2493 -0.0173 0.0322 Uiso 1.00 calc . . .
H11 H 0.1714 0.3951 -0.0048 0.0397 Uiso 1.00 calc . . .
H12 H 0.3902 0.4124 0.0340 0.0477 Uiso 1.00 calc . . .
H13 H 0.5276 0.3160 0.1371 0.0418 Uiso 1.00 calc . . .
H14 H 0.4460 0.1305 0.1628 0.0559 Uiso 1.00 calc . . .
H15 H 0.5561 0.1885 0.2210 0.0559 Uiso 1.00 calc . . .
H16 H 0.4580 0.1652 0.2807 0.0559 Uiso 1.00 calc . . .
H17 H -0.1250 0.1624 0.0484 0.0347 Uiso 1.00 calc . . .
H18 H -0.1613 0.2386 0.0946 0.0347 Uiso 1.00 calc . . .
H19 H -0.0591 0.0458 0.1815 0.0347 Uiso 1.00 calc . . .
H20 H -0.0689 -0.0183 0.3467 0.0440 Uiso 1.00 calc . . .
H21 H -0.1493 0.0447 0.4717 0.0449 Uiso 1.00 calc . . .
H22 H -0.2284 0.1708 0.4289 0.0429 Uiso 1.00 calc . . .
H23 H -0.2169 0.2358 0.2654 0.0394 Uiso 1.00 calc . . .
H24 H 0.5250 0.4408 0.7690 0.0331 Uiso 1.00 calc . . .
H25 H 0.5860 0.4104 0.8935 0.0331 Uiso 1.00 calc . . .
H26 H 0.7992 0.4660 0.9420 0.0358 Uiso 1.00 calc . . .
H27 H 0.9892 0.4763 0.8986 0.0396 Uiso 1.00 calc . . .
H28 H 1.0031 0.4154 0.7376 0.0378 Uiso 1.00 calc . . .
H29 H 0.9066 0.3429 0.5695 0.0466 Uiso 1.00 calc . . .
H30 H 0.7630 0.3584 0.5115 0.0466 Uiso 1.00 calc . . .
H31 H 0.8067 0.2812 0.5791 0.0466 Uiso 1.00 calc . . .
H32 H 0.3493 0.3657 0.7945 0.0374 Uiso 1.00 calc . . .
H33 H 0.3308 0.2846 0.7374 0.0374 Uiso 1.00 calc . . .
H34 H 0.1659 0.4207 0.6347 0.0429 Uiso 1.00 calc . . .
H35 H 0.0969 0.4689 0.4468 0.0524 Uiso 1.00 calc . . .
H36 H 0.2267 0.4563 0.3349 0.0494 Uiso 1.00 calc . . .
H37 H 0.4671 0.3339 0.3782 0.0710 Uiso 1.00 calc . . .
H38 H 0.4203 0.4118 0.3140 0.0710 Uiso 1.00 calc . . .
H39 H 0.5340 0.4120 0.4273 0.0710 Uiso 1.00 calc . . .
H40 H 0.5284 0.2922 0.9428 0.0380 Uiso 1.00 calc . . .
H41 H 0.6428 0.2681 0.9069 0.0380 Uiso 1.00 calc . . .
H42 H 0.6451 0.1429 0.8217 0.0454 Uiso 1.00 calc . . .
H43 H 0.5675 0.0159 0.7975 0.0497 Uiso 1.00 calc . . .
H44 H 0.3753 -0.0179 0.8274 0.0492 Uiso 1.00 calc . . .
H45 H 0.2605 0.0799 0.8776 0.0471 Uiso 1.00 calc . . .
H46 H 0.3390 0.2075 0.9026 0.0390 Uiso 1.00 calc . . .

loop_
_atom_site_aniso_label
_atom_site_aniso_U_11
_atom_site_aniso_U_22
_atom_site_aniso_U_33
_atom_site_aniso_U_12
_atom_site_aniso_U_13
_atom_site_aniso_U_23
Cu1 0.0243(2) 0.0221(2) 0.0221(2) 0.0014(1) 0.0089(2) 0.0003(2)
Cu2 0.0309(2) 0.0260(2) 0.0237(2) 0.0023(2) 0.0094(2) -0.0036(2)
O1 0.053(2) 0.031(1) 0.044(1) 0.001(1) 0.014(1) -0.011(1)
O2 0.061(2) 0.035(1) 0.066(2) -0.004(1) 0.024(2) -0.022(1)
N1 0.023(1) 0.023(1) 0.019(1) -0.0006(10) 0.0079(10) -0.0021(10)
N2 0.020(1) 0.025(1) 0.021(1) -0.0012(9) 0.0059(10) 0.0027(10)
N3 0.029(1) 0.025(1) 0.022(1) 0.000(1) 0.011(1) -0.0010(10)
N4 0.027(1) 0.030(1) 0.023(1) -0.002(1) 0.010(1) -0.005(1)
N5 0.031(1) 0.022(1) 0.025(1) 0.003(1) 0.010(1) -0.0007(10)
N6 0.038(2) 0.030(1) 0.024(1) 0.004(1) 0.007(1) -0.003(1)
C1 0.028(2) 0.025(1) 0.026(1) 0.002(1) 0.011(1) 0.001(1)
C2 0.020(1) 0.024(1) 0.024(1) -0.007(1) 0.006(1) -0.002(1)
C3 0.031(2) 0.037(2) 0.027(2) -0.007(1) 0.014(1) -0.006(1)
C4 0.035(2) 0.046(2) 0.022(1) -0.015(2) 0.010(1) -0.008(1)
C5 0.032(2) 0.043(2) 0.023(1) -0.007(1) 0.005(1) 0.008(1)
C6 0.021(1) 0.033(2) 0.025(1) -0.001(1) 0.004(1) 0.007(1)
C7 0.034(2) 0.037(2) 0.037(2) 0.009(1) 0.006(1) 0.012(1)
C8 0.031(2) 0.024(1) 0.026(1) 0.003(1) 0.010(1) 0.004(1)
C9 0.029(2) 0.031(2) 0.020(1) -0.002(1) 0.010(1) 0.002(1)
C10 0.046(2) 0.024(1) 0.032(2) -0.004(1) 0.017(1) -0.003(1)
C11 0.051(2) 0.038(2) 0.041(2) -0.009(2) 0.030(2) 0.001(2)
C12 0.034(2) 0.043(2) 0.031(2) -0.010(1) 0.017(1) -0.008(1)
C13 0.027(2) 0.039(2) 0.025(1) -0.005(1) 0.011(1) -0.001(1)
C14 0.026(2) 0.053(2) 0.061(2) 0.004(2) 0.016(2) 0.013(2)
C15 0.019(1) 0.036(2) 0.030(2) 0.007(1) 0.006(1) 0.008(1)
C16 0.016(1) 0.032(2) 0.028(1) -0.003(1) 0.007(1) 0.000(1)
C17 0.026(2) 0.030(2) 0.032(2) -0.006(1) 0.011(1) -0.009(1)
C18 0.035(2) 0.032(2) 0.040(2) -0.009(1) 0.009(1) 0.002(1)
C19 0.036(2) 0.048(2) 0.028(2) -0.012(2) 0.011(1) -0.001(1)
C20 0.032(2) 0.045(2) 0.036(2) -0.008(1) 0.018(1) -0.012(2)
C21 0.024(2) 0.036(2) 0.041(2) 0.002(1) 0.014(1) -0.001(1)
C22 0.025(2) 0.026(2) 0.026(1) 0.000(1) 0.007(1) -0.001(1)
C23 0.029(2) 0.028(2) 0.027(1) -0.003(1) 0.012(1) -0.010(1)
C24 0.029(2) 0.020(1) 0.026(1) -0.001(1) 0.009(1) -0.002(1)
C25 0.036(2) 0.029(2) 0.024(1) 0.001(1) 0.009(1) -0.001(1)
C26 0.028(2) 0.032(2) 0.034(2) -0.002(1) 0.004(1) -0.002(1)
C27 0.026(2) 0.032(2) 0.036(2) 0.002(1) 0.011(1) 0.004(1)
C28 0.032(2) 0.027(2) 0.033(2) 0.006(1) 0.016(1) 0.004(1)
C29 0.041(2) 0.044(2) 0.041(2) 0.002(2) 0.025(2) -0.003(2)
C30 0.027(2) 0.037(2) 0.031(2) -0.001(1) 0.011(1) -0.002(1)
C31 0.033(2) 0.027(1) 0.028(2) -0.001(1) 0.006(1) -0.007(1)
C32 0.030(2) 0.027(2) 0.046(2) -0.003(1) 0.007(1) -0.010(1)
C33 0.037(2) 0.030(2) 0.054(2) 0.009(1) 0.002(2) 0.004(2)
C34 0.052(2) 0.027(2) 0.033(2) 0.004(2) -0.001(2) 0.000(1)
C35 0.052(2) 0.035(2) 0.022(2) 0.009(2) 0.005(1) 0.000(1)
C36 0.086(3) 0.069(3) 0.027(2) 0.026(3) 0.023(2) 0.007(2)
C37 0.031(2) 0.043(2) 0.019(1) -0.003(1) 0.006(1) 0.000(1)
C38 0.031(2) 0.038(2) 0.019(1) -0.004(1) 0.006(1) 0.005(1)
C39 0.031(2) 0.043(2) 0.038(2) 0.005(1) 0.010(1) 0.008(2)
C40 0.036(2) 0.039(2) 0.047(2) 0.009(2) 0.011(2) 0.003(2)
C41 0.044(2) 0.035(2) 0.039(2) -0.002(2) 0.008(2) 0.006(2)
C42 0.034(2) 0.053(2) 0.031(2) -0.007(2) 0.012(1) 0.009(2)
C43 0.031(2) 0.042(2) 0.025(1) -0.003(1) 0.010(1) 0.000(1)
C44 0.032(2) 0.032(2) 0.032(2) -0.005(1) 0.009(1) -0.005(1)
Cl1 0.0325(4) 0.0262(4) 0.0359(4) -0.0017(3) 0.0146(3) 0.0013(3)
Cl2 0.0407(5) 0.0385(4) 0.0280(4) 0.0085(3) 0.0125(3) -0.0007(3)
O3 0.104(3) 0.043(2) 0.067(2) -0.022(2) 0.036(2) 0.008(2)
O4 0.097(3) 0.080(3) 0.058(2) 0.031(2) -0.016(2) -0.001(2)
O5 0.074(2) 0.093(3) 0.140(4) -0.041(2) 0.077(3) -0.063(3)
O6 0.060(2) 0.038(1) 0.052(2) -0.004(1) 0.023(1) -0.014(1)
O7 0.091(3) 0.084(2) 0.051(2) 0.011(2) 0.013(2) -0.034(2)
O8 0.035(1) 0.059(2) 0.051(2) 0.008(1) 0.018(1) -0.006(1)
O9 0.056(2) 0.056(2) 0.078(2) -0.002(1) 0.037(2) 0.003(2)
O10 0.065(2) 0.073(2) 0.067(2) 0.031(2) 0.026(2) 0.036(2)

loop_
_atom_type_symbol
_atom_type_description
_atom_type_scat_dispersion_real
_atom_type_scat_dispersion_imag
_atom_type_scat_source
C C 0.003 0.002
;International Tables for Crystallography
(1992, Vol. C, Tables 4.2.6.8 and 6.1.1.1)
;
H H 0.000 0.000
;International Tables for Crystallography
(1992, Vol. C, Table 6.1.1.2)
;
N N 0.006 0.003
;International Tables for Crystallography
(1992, Vol. C, Tables 4.2.6.8 and 6.1.1.1)
;
O O 0.011 0.006
;International Tables for Crystallography
(1992, Vol. C, Tables 4.2.6.8 and 6.1.1.1)
;
Cl Cl 0.148 0.159
;International Tables for Crystallography
(1992, Vol. C, Tables 4.2.6.8 and 6.1.1.1)
;
Cu Cu 0.320 1.265
;International Tables for Crystallography
(1992, Vol. C, Tables 4.2.6.8 and 6.1.1.1)
;

loop_
_geom_angle_atom_site_label_1
_geom_angle_atom_site_label_2
_geom_angle_atom_site_label_3
_geom_angle
_geom_angle_site_symmetry_1
_geom_angle_site_symmetry_2
_geom_angle_site_symmetry_3
_geom_angle_publ_flag
N1 Cu1 N2 83.73(9) . . . yes
N1 Cu1 N3 80.51(10) . . . yes
N1 Cu1 C22 127.7(1) . . . yes
N2 Cu1 N3 105.22(9) . . . yes
N2 Cu1 C22 129.0(1) . . . yes
N3 Cu1 C22 117.6(1) . . . yes
N4 Cu2 N5 83.68(10) . . . yes
N4 Cu2 N6 80.6(1) . . . yes
N4 Cu2 C44 129.0(1) . . . yes
N5 Cu2 N6 108.0(1) . . . yes
N5 Cu2 C44 121.8(1) . . . yes
N6 Cu2 C44 122.2(1) . . . yes
Cu1 N1 C1 103.3(2) . . . yes
Cu1 N1 C8 104.3(2) . . . yes
Cu1 N1 C15 118.1(2) . . . yes
C1 N1 C8 109.2(2) . . . yes
C1 N1 C15 111.8(2) . . . yes
C8 N1 C15 109.5(2) . . . yes
Cu1 N2 C2 112.9(2) . . . yes
Cu1 N2 C6 127.7(2) . . . yes
C2 N2 C6 118.6(3) . . . yes
Cu1 N3 C9 113.2(2) . . . yes
Cu1 N3 C13 127.2(2) . . . yes
C9 N3 C13 119.6(3) . . . yes
Cu2 N4 C23 102.7(2) . . . yes
Cu2 N4 C30 105.3(2) . . . yes
Cu2 N4 C37 118.4(2) . . . yes
C23 N4 C30 109.7(2) . . . yes
C23 N4 C37 108.3(2) . . . yes
C30 N4 C37 112.0(2) . . . yes
Cu2 N5 C24 111.4(2) . . . yes
Cu2 N5 C28 128.2(2) . . . yes
C24 N5 C28 119.0(3) . . . yes
Cu2 N6 C31 113.9(2) . . . yes
Cu2 N6 C35 126.8(2) . . . yes
C31 N6 C35 119.1(3) . . . yes
N1 C1 C2 112.2(2) . . . yes
N2 C2 C1 115.8(2) . . . yes
N2 C2 C3 122.8(3) . . . yes
C1 C2 C3 121.3(3) . . . yes
C2 C3 C4 118.7(3) . . . yes
C3 C4 C5 119.2(3) . . . yes
C4 C5 C6 120.0(3) . . . yes
N2 C6 C5 120.7(3) . . . yes
N2 C6 C7 117.4(3) . . . yes
C5 C6 C7 122.0(3) . . . yes
N1 C8 C9 110.5(2) . . . yes
N3 C9 C8 116.9(3) . . . yes
N3 C9 C10 121.3(3) . . . yes
C8 C9 C10 121.8(3) . . . yes
C9 C10 C11 118.9(3) . . . yes
C10 C11 C12 119.2(3) . . . yes
C11 C12 C13 119.6(3) . . . yes
N3 C13 C12 121.3(3) . . . yes
N3 C13 C14 116.1(3) . . . yes
C12 C13 C14 122.6(3) . . . yes
N1 C15 C16 111.0(2) . . . yes
C15 C16 C17 120.4(3) . . . yes
C15 C16 C21 120.6(3) . . . yes
C17 C16 C21 118.7(3) . . . yes
C16 C17 C18 120.2(3) . . . yes
C17 C18 C19 120.2(3) . . . yes
C18 C19 C20 120.2(3) . . . yes
C19 C20 C21 119.8(3) . . . yes
C16 C21 C20 120.7(3) . . . yes
Cu1 C22 O1 176.3(3) . . . yes
N4 C23 C24 111.4(2) . . . yes
N5 C24 C23 115.8(3) . . . yes
N5 C24 C25 122.4(3) . . . yes
C23 C24 C25 121.6(3) . . . yes
C24 C25 C26 118.2(3) . . . yes
C25 C26 C27 119.7(3) . . . yes
C26 C27 C28 119.6(3) . . . yes
N5 C28 C27 121.1(3) . . . yes
N5 C28 C29 117.8(3) . . . yes
C27 C28 C29 121.1(3) . . . yes
N4 C30 C31 110.9(3) . . . yes
N6 C31 C30 116.3(3) . . . yes
N6 C31 C32 122.0(3) . . . yes
C30 C31 C32 121.6(3) . . . yes
C31 C32 C33 119.0(3) . . . yes
C32 C33 C34 119.1(3) . . . yes
C33 C34 C35 120.2(3) . . . yes
N6 C35 C34 120.5(3) . . . yes
N6 C35 C36 116.5(3) . . . yes
C34 C35 C36 122.9(3) . . . yes
N4 C37 C38 115.6(2) . . . yes
C37 C38 C39 120.7(3) . . . yes
C37 C38 C43 120.9(3) . . . yes
C39 C38 C43 118.3(3) . . . yes
C38 C39 C40 120.9(3) . . . yes
C39 C40 C41 120.8(4) . . . yes
C40 C41 C42 118.6(3) . . . yes
C41 C42 C43 120.5(3) . . . yes
C38 C43 C42 120.9(3) . . . yes
Cu2 C44 O2 178.3(3) . . . yes
O3 Cl1 O4 107.9(3) . . . yes
O3 Cl1 O5 110.0(3) . . . yes
O3 Cl1 O6 110.2(2) . . . yes
O4 Cl1 O5 107.8(3) . . . yes
O4 Cl1 O6 109.8(2) . . . yes
O5 Cl1 O6 111.1(2) . . . yes
O7 Cl2 O8 110.3(2) . . . yes
O7 Cl2 O9 108.7(2) . . . yes
O7 Cl2 O10 111.6(2) . . . yes
O8 Cl2 O9 108.4(2) . . . yes
O8 Cl2 O10 110.2(2) . . . yes
O9 Cl2 O10 107.5(2) . . . yes

loop_
_geom_bond_atom_site_label_1
_geom_bond_atom_site_label_2
_geom_bond_distance
_geom_bond_site_symmetry_1
_geom_bond_site_symmetry_2
_geom_bond_publ_flag
Cu1 N1 2.131(3) . . yes
Cu1 N2 2.042(2) . . yes
Cu1 N3 2.063(3) . . yes
Cu1 C22 1.806(3) . . yes
Cu2 N4 2.124(3) . . yes
Cu2 N5 2.054(3) . . yes
Cu2 N6 2.051(3) . . yes
Cu2 C44 1.800(3) . . yes
O1 C22 1.116(4) . . yes
O2 C44 1.121(4) . . yes
N1 C1 1.497(4) . . yes
N1 C8 1.488(4) . . yes
N1 C15 1.490(4) . . yes
N2 C2 1.349(4) . . yes
N2 C6 1.360(4) . . yes
N3 C9 1.340(4) . . yes
N3 C13 1.349(4) . . yes
N4 C23 1.488(4) . . yes
N4 C30 1.480(4) . . yes
N4 C37 1.488(4) . . yes
N5 C24 1.349(4) . . yes
N5 C28 1.347(4) . . yes
N6 C31 1.342(4) . . yes
N6 C35 1.357(4) . . yes
C1 C2 1.517(4) . . yes
C2 C3 1.373(4) . . yes
C3 C4 1.390(5) . . yes
C4 C5 1.369(5) . . yes
C5 C6 1.393(5) . . yes
C6 C7 1.483(5) . . yes
C8 C9 1.501(4) . . yes
C9 C10 1.395(4) . . yes
C10 C11 1.378(5) . . yes
C11 C12 1.379(5) . . yes
C12 C13 1.378(4) . . yes
C13 C14 1.483(5) . . yes
C15 C16 1.510(4) . . yes
C16 C17 1.400(4) . . yes
C16 C21 1.390(4) . . yes
C17 C18 1.390(5) . . yes
C18 C19 1.375(5) . . yes
C19 C20 1.388(5) . . yes
C20 C21 1.386(5) . . yes
C23 C24 1.504(4) . . yes
C24 C25 1.378(4) . . yes
C25 C26 1.390(5) . . yes
C26 C27 1.366(5) . . yes
C27 C28 1.390(5) . . yes
C28 C29 1.499(5) . . yes
C30 C31 1.515(4) . . yes
C31 C32 1.381(5) . . yes
C32 C33 1.375(5) . . yes
C33 C34 1.371(6) . . yes
C34 C35 1.382(5) . . yes
C35 C36 1.496(6) . . yes
C37 C38 1.501(5) . . yes
C38 C39 1.393(5) . . yes
C38 C43 1.397(5) . . yes
C39 C40 1.377(5) . . yes
C40 C41 1.396(5) . . yes
C41 C42 1.391(6) . . yes
C42 C43 1.385(5) . . yes
Cl1 O3 1.426(3) . . yes
Cl1 O4 1.433(4) . . yes
Cl1 O5 1.405(3) . . yes
Cl1 O6 1.437(3) . . yes
Cl2 O7 1.416(3) . . yes
Cl2 O8 1.436(3) . . yes
Cl2 O9 1.436(3) . . yes
Cl2 O10 1.423(3) . . yes

loop_
_geom_contact_atom_site_label_1
_geom_contact_atom_site_label_2
_geom_contact_distance
_geom_contact_site_symmetry_1
_geom_contact_site_symmetry_2
_geom_contact_publ_flag
O1 O10 3.090(4) . 2_656 ?
O1 O10 3.134(4) . 1_454 ?
O1 O1 3.457(6) . 2_555 ?
O1 C40 3.463(5) . 2_656 ?
O1 C17 3.568(4) . 2_555 ?
O1 C22 3.580(4) . 2_555 ?
O1 C39 3.591(4) . 2_656 ?
O2 C7 3.313(5) . . ?
O2 C7 3.353(4) . 2_656 ?
O2 O7 3.505(5) . . ?
O2 C6 3.533(4) . . ?
O3 C10 3.183(4) . 2_565 ?
O3 C11 3.292(5) . 2_565 ?
O3 C27 3.347(5) . 2_666 ?
O3 C26 3.393(5) . 2_666 ?
O4 C33 3.440(6) . . ?
O4 C32 3.474(5) . 2_566 ?
O5 C32 3.286(5) . 2_566 ?
O5 C12 3.303(5) . 1_455 ?
O5 C36 3.465(6) . 1_455 ?
O5 C31 3.559(5) . 2_566 ?
O5 C11 3.564(6) . 1_455 ?
O6 C37 3.464(4) . 1_454 ?
O6 C12 3.499(4) . 1_455 ?
O6 C25 3.532(4) . 1_454 ?
O6 C15 3.558(4) . . ?
O7 C19 3.269(4) . 1_655 ?
O7 C20 3.362(5) . 1_655 ?
O7 C18 3.513(5) . 2_656 ?
O8 C28 3.242(4) . . ?
O8 N5 3.327(4) . . ?
O8 C44 3.400(4) . . ?
O8 C8 3.426(4) . 1_656 ?
O8 C29 3.509(4) . . ?
O8 C39 3.533(4) . . ?
O9 C29 3.411(5) . . ?
O9 C27 3.478(4) . . ?
O9 C4 3.483(4) . 1_655 ?
O9 C28 3.505(4) . . ?
O10 C22 3.075(4) . 1_656 ?
O10 C22 3.469(5) . 2_656 ?
O10 C42 3.580(5) . 1_655 ?
O10 C17 3.587(5) . 2_656 ?
C3 C32 3.540(5) . . ?
C3 C31 3.574(4) . . ?
C5 C19 3.585(5) . 2_556 ?
C12 C36 3.562(5) . . ?
C13 C43 3.582(4) . 1_554 ?
C18 C41 3.564(5) . 2_556 ?
C27 C34 3.504(5) . 2_666 ?
C28 C34 3.487(4) . 2_666 ?
